data_2009955
loop_
_publ_author_name
'Ferguson, George'
'Li, Yiwei'
'McKervey, M. Anthony'
'Madigan, Evelyn'

_publ_section_title 5,11,17,23-Tetra-<i>tert</i>-butyl-25,26,27,28-[(5-methylfurfuryl)oxycarbonylmethoxy]calix[4]arene
_journal_issue 8
_journal_name_full 'Acta Crystallographica Section C'
_journal_page_first 1320
_journal_page_last 1323
_journal_paper_doi 10.1107/S0108270194000958
_journal_volume 50
_journal_year 1994
_chemical_formula_moiety 'C76 H88 O16 '
_chemical_formula_sum 'C76 H88 O16'
_chemical_formula_weight 1257.51
_chemical_name_systematic
;5,11,17,23-tetra-tert-butyl-25,26,27,28-[(5-methylfurfuryl)oxycarbonylmethoxy]-
calix[4]arene
;
_space_group_IT_number 15
_symmetry_cell_setting monoclinic
_symmetry_space_group_name_Hall '-C 2yc'
_symmetry_space_group_name_H-M 'C 1 2/c 1'
_cell_angle_alpha 90.0
_cell_angle_beta 92.863(6)
_cell_angle_gamma 90.0
_cell_formula_units_Z 4
_cell_length_a 20.4313(16)
_cell_length_b 13.6266(15)
_cell_length_c 25.680(2)
_cell_measurement_reflns_used 25
_cell_measurement_temperature 293
_cell_measurement_theta_max 12.00
_cell_measurement_theta_min 9.50
_cell_volume 7140.6(11)
_computing_cell_refinement 'Enraf Nonius CAD-4 software'
_computing_data_collection 'Enraf Nonius CAD-4 software'
_computing_data_reduction 'DATRD2 NRCVAX (Gabe, Le Page, Charland, Lee & White, 1989)'
_computing_molecular_graphics 'NRCVAX; ORTEPII (Johnson, 1976); PLUTON92 (Spek, 1992a)'
_computing_publication_material 'TABLES NRCVAX'
_computing_structure_refinement 'LSTSQ NRCVAX'
_computing_structure_solution 'SOLVER NRCVAX'
_diffrn_ambient_temperature 293
_diffrn_measurement_device 'Nonius CAD-4    '
_diffrn_measurement_method '\q/2\q scan b/P/b '
_diffrn_radiation_monochromator graphite
_diffrn_radiation_source 'X-ray tube'
_diffrn_radiation_type MoK\a
_diffrn_radiation_wavelength 0.71067
_diffrn_reflns_av_R_equivalents 0.034
_diffrn_reflns_limit_h_max 26
_diffrn_reflns_limit_h_min -26
_diffrn_reflns_limit_k_max 17
_diffrn_reflns_limit_k_min 0
_diffrn_reflns_limit_l_max 32
_diffrn_reflns_limit_l_min 0
_diffrn_reflns_number 7942
_diffrn_reflns_theta_max 26.91
_diffrn_reflns_theta_min 0.00
_diffrn_standards_decay_% '1.0% variation not decay'
_diffrn_standards_interval_time 60
_diffrn_standards_number 3
_exptl_absorpt_coefficient_mu 0.08
_exptl_absorpt_correction_T_max 1.0000
_exptl_absorpt_correction_T_min 1.0000
_exptl_absorpt_correction_type none
_exptl_crystal_colour colourless
_exptl_crystal_density_diffrn 1.170
_exptl_crystal_description plate
_exptl_crystal_F_000 3360
_exptl_crystal_size_max 0.30
_exptl_crystal_size_mid 0.30
_exptl_crystal_size_min 0.10
_refine_diff_density_max 0.50
_refine_diff_density_min -0.43
_refine_ls_goodness_of_fit_obs 2.32
_refine_ls_hydrogen_treatment 'H atoms refined as riding (C-H 0.95 \%A)'
_refine_ls_matrix_type full
_refine_ls_number_parameters 424
_refine_ls_number_reflns 3161
_refine_ls_R_factor_all 0.164
_refine_ls_R_factor_obs 0.070
_refine_ls_shift/esd_max 0.000
_refine_ls_structure_factor_coef F
_refine_ls_weighting_details 'w = 1/[\s^2^(F) + 0.0008F^2^]'
_refine_ls_weighting_scheme calc
_refine_ls_wR_factor_all 0.103
_refine_ls_wR_factor_obs 0.093
_reflns_number_observed 3161
_reflns_number_total 7775
_reflns_observed_criterion Inet>3.0\s(Inet)
_cod_data_source_file ha1090.cif
_cod_data_source_block 93-27mam
_cod_depositor_comments
;
 Changing the _atom_site_occupancy data item value from '.' to '1'
 for all fully occupied atom sites.

 Antanas Vaitkus,
 2017-02-10

The following automatic conversions were performed:
'_symmetry_cell_setting' value 'Monoclinic' changed to 'monoclinic'
according to '/home/saulius/struct/CIF-dictionaries/cif_core.dic'
dictionary named 'cif_core.dic' version 2.4.1 from 2010-06-29.

Automatic conversion script
Id: cif_fix_enum 1527 2010-12-29 10:47:43Z saulius 

The following automatic conversions were performed:

'_symmetry_cell_setting' value 'Monoclinic' changed to 'monoclinic'
according to /home/saulius/struct/CIF-dictionaries/cif_core.dic
dictionary named 'cif_core.dic' version 2.4.1 from 2010-06-29.

Automatic conversion script
Id: cif_fix_values 1715 2011-07-08 13:25:40Z adriana 

The following automatic conversions were performed:

'_refine_ls_weighting_scheme' value '1/[\s^2^(F) + 0.0008F^2^]' was
changed to 'calc'. New tag '_refine_ls_weighting_details' was
created. The value of the new tag was set to 'w = 1/[\s^2^(F) +
0.0008F^2^]'.

Automatic conversion script
Id: cif_fix_values 3143 2015-03-26 13:38:13Z robertas 
;
_cod_original_cell_volume 7140.7(11)
_cod_original_sg_symbol_H-M 'C 2/c'
_cod_original_formula_sum 'C76 H88 O16 '
_cod_database_code 2009955

loop_
_symmetry_equiv_pos_as_xyz
x,y,z
-x,-y,-z
1/2+x,1/2+y,z
1/2-x,1/2-y,-z
-x,y,1/2-z
x,-y,1/2+z
1/2-x,1/2+y,1/2-z
1/2+x,1/2-y,1/2+z

loop_
_atom_site_aniso_label
_atom_site_aniso_U_11
_atom_site_aniso_U_22
_atom_site_aniso_U_33
_atom_site_aniso_U_12
_atom_site_aniso_U_13
_atom_site_aniso_U_23
_atom_site_aniso_type_symbol
C1A 0.030(2) 0.031(2) 0.042(2) 0.002(4) -0.014(3) 0.001(4) C
C2A 0.033(2) 0.042(2) 0.034(2) 0.004(4) -0.005(3) 0.003(4) C
C3A 0.044(3) 0.043(3) 0.045(3) 0.001(4) 0.005(4) -0.011(4) C
C4A 0.047(3) 0.036(3) 0.052(3) -0.006(4) -0.017(4) -0.006(4) C
C5A 0.043(3) 0.042(3) 0.052(3) -0.025(4) -0.009(4) 0.020(4) C
C6A 0.031(2) 0.044(3) 0.039(2) -0.002(4) -0.013(4) 0.005(4) C
C7A 0.044(3) 0.045(3) 0.038(2) 0.007(4) -0.004(4) 0.003(4) C
C8A 0.078(4) 0.037(3) 0.082(4) -0.008(5) -0.013(6) 0.007(5) C
C9A 0.118(7) 0.041(4) 0.388(15) 0.028(8) 0.130(16) -0.018(12) C
C10A 0.220(10) 0.055(4) 0.201(9) -0.081(10) -0.192(15) -0.025(9) C
C11A 0.263(11) 0.053(4) 0.158(7) -0.065(11) 0.103(14) 0.046(9) C
C12A 0.050(3) 0.053(3) 0.067(3) 0.031(5) -0.001(5) 0.023(5) C
C13A 0.062(3) 0.050(3) 0.061(3) 0.035(5) -0.017(5) 0.002(5) C
C14A 0.133(6) 0.046(3) 0.105(5) 0.000(7) 0.009(8) 0.031(6) C
C15A 0.092(4) 0.066(4) 0.111(5) -0.022(7) -0.013(7) 0.058(7) C
C16A 0.084(5) 0.226(10) 0.133(6) -0.045(11) -0.019(9) 0.145(13) C
C17A 0.112(6) 0.247(11) 0.140(7) -0.070(14) 0.031(10) 0.158(14) C
C18A 0.105(5) 0.134(6) 0.101(5) -0.047(9) -0.007(8) 0.109(9) C
C19A 0.158(8) 0.183(9) 0.144(7) -0.058(14) -0.068(12) 0.130(13) C
O1A 0.0385(16) 0.0367(16) 0.0500(17) 0.011(3) -0.003(3) 0.003(3) O
O2A 0.112(3) 0.070(3) 0.152(4) 0.091(5) 0.058(6) -0.003(5) O
O3A 0.106(3) 0.040(2) 0.105(3) 0.018(4) 0.079(5) 0.030(4) O
O4A 0.095(3) 0.085(3) 0.116(3) -0.031(5) -0.007(5) 0.065(5) O
C1B 0.041(2) 0.043(3) 0.033(2) -0.008(4) 0.022(4) 0.004(4) C
C2B 0.036(2) 0.054(3) 0.035(2) -0.007(4) 0.003(4) 0.005(4) C
C3B 0.041(3) 0.075(3) 0.046(3) 0.022(5) 0.003(4) -0.010(5) C
C4B 0.050(3) 0.082(4) 0.047(3) 0.038(5) -0.003(4) -0.033(5) C
C5B 0.052(3) 0.071(3) 0.038(2) 0.004(5) -0.009(4) -0.012(5) C
C6B 0.038(2) 0.047(3) 0.034(2) 0.003(4) 0.017(4) 0.009(4) C
C7B 0.036(2) 0.057(3) 0.044(3) -0.006(4) 0.011(4) -0.007(4) C
C8B 0.075(4) 0.133(6) 0.082(4) 0.061(8) -0.009(6) -0.131(8) C
C9B 0.068(11) 0.71(6) 0.23(2) 0.14(4) -0.07(2) -0.71(6) C
C10B 0.44(4) 0.097(12) 0.147(14) 0.32(3) -0.27(4) -0.16(2) C
C11B 0.185(17) 0.32(3) 0.27(2) 0.34(4) -0.32(3) -0.58(4) C
C9C 0.185(17) 0.24(2) 0.223(19) 0.36(3) -0.29(3) -0.36(3) C
C10C 0.177(15) 0.36(3) 0.034(6) 0.34(4) -0.048(16) -0.13(2) C
C11C 0.150(15) 0.48(4) 0.23(2) 0.47(4) -0.28(3) -0.61(5) C
C12B 0.063(3) 0.044(3) 0.075(3) 0.004(5) -0.001(5) -0.008(5) C
C13B 0.088(4) 0.047(3) 0.072(3) -0.012(6) -0.047(6) 0.011(5) C
C14B 0.164(7) 0.063(4) 0.104(5) -0.102(9) -0.006(9) -0.024(7) C
C15B 0.100(4) 0.065(4) 0.079(4) -0.044(7) -0.035(7) 0.022(6) C
C16B 0.085(4) 0.084(4) 0.131(5) -0.020(7) -0.097(8) 0.029(8) C
C17B 0.075(4) 0.096(5) 0.120(5) -0.009(7) -0.003(7) 0.029(8) C
C18B 0.087(4) 0.076(4) 0.091(4) 0.013(7) 0.007(7) 0.023(6) C
C19B 0.152(7) 0.132(6) 0.095(5) 0.050(11) 0.029(9) 0.052(9) C
O1B 0.0509(18) 0.0433(18) 0.0459(16) -0.002(3) 0.006(3) -0.008(3) O
O2B 0.106(3) 0.089(3) 0.165(4) -0.085(5) -0.107(6) 0.097(6) O
O3B 0.113(3) 0.051(2) 0.112(3) -0.027(4) 0.011(5) -0.010(4) O
O4B 0.073(2) 0.084(3) 0.086(3) 0.000(4) -0.022(4) 0.003(4) O

loop_
_atom_site_label
_atom_site_fract_x
_atom_site_fract_y
_atom_site_fract_z
_atom_site_U_iso_or_equiv
_atom_site_thermal_displace_type
_atom_site_calc_flag
_atom_site_refinement_flags
_atom_site_occupancy
_atom_site_type_symbol
C1A 0.38396(18) 0.2133(3) 0.19485(15) 0.035(2) Uani ? . 1 C
C2A 0.41284(18) 0.1653(3) 0.15469(14) 0.036(2) Uani ? . 1 C
C3A 0.4100(2) 0.0643(3) 0.15289(16) 0.044(2) Uani ? . 1 C
C4A 0.3793(2) 0.0092(3) 0.19068(16) 0.046(2) Uani ? . 1 C
C5A 0.3542(2) 0.0600(3) 0.23145(16) 0.046(2) Uani ? . 1 C
C6A 0.35609(18) 0.1617(3) 0.23527(15) 0.038(2) Uani ? . 1 C
C7A 0.4508(2) 0.2200(3) 0.11398(15) 0.043(2) Uani ? . 1 C
C8A 0.3738(3) -0.1019(3) 0.1855(2) 0.066(3) Uani ? . 1 C
C9A 0.4387(4) -0.1460(5) 0.1746(5) 0.180(9) Uani ? . 1 C
C10A 0.3232(5) -0.1269(5) 0.1425(4) 0.162(7) Uani ? . 1 C
C11A 0.3516(5) -0.1504(5) 0.2337(3) 0.157(8) Uani ? . 1 C
C12A 0.3240(2) 0.3565(3) 0.17553(18) 0.057(3) Uani ? . 1 C
C13A 0.3323(2) 0.4645(3) 0.16816(18) 0.058(3) Uani ? . 1 C
C14A 0.3963(3) 0.5882(4) 0.1305(2) 0.094(5) Uani ? . 1 C
C15A 0.4093(3) 0.6038(4) 0.0761(2) 0.090(4) Uani ? . 1 C
C16A 0.4624(3) 0.6149(7) 0.0510(3) 0.148(7) Uani ? . 1 C
C17A 0.4430(4) 0.6312(8) -0.0013(3) 0.166(8) Uani ? . 1 C
C18A 0.3805(3) 0.6314(6) -0.0069(3) 0.114(5) Uani ? . 1 C
C19A 0.3328(5) 0.6437(7) -0.0509(3) 0.163(7) Uani ? . 1 C
O1A 0.38440(12) 0.31598(19) 0.19519(10) 0.0419(15) Uani ? . 1 O
O2A 0.2962(2) 0.5242(3) 0.18461(18) 0.111(3) Uani ? . 1 O
O3A 0.38149(18) 0.4850(2) 0.13950(15) 0.083(2) Uani ? . 1 O
O4A 0.3564(2) 0.6146(3) 0.04148(16) 0.099(3) Uani ? . 1 O
C1B 0.56480(19) 0.2257(3) 0.15942(14) 0.039(2) Uani ? . 1 C
C2B 0.62650(19) 0.1857(3) 0.16886(15) 0.042(2) Uani ? . 1 C
C3B 0.6475(2) 0.1146(4) 0.13497(16) 0.054(3) Uani ? . 1 C
C4B 0.6090(2) 0.0815(4) 0.09212(17) 0.060(3) Uani ? . 1 C
C5B 0.5465(2) 0.1226(4) 0.08607(16) 0.054(3) Uani ? . 1 C
C6B 0.52276(19) 0.1928(3) 0.11892(15) 0.039(2) Uani ? . 1 C
C7B 0.66821(19) 0.2131(3) 0.21726(16) 0.046(3) Uani ? . 1 C
C8B 0.6330(3) 0.0043(5) 0.0559(2) 0.097(4) Uani ? . 1 C
C9B 0.69475 0.04042 0.03137 0.34(3) Uani ? . 0.5 C
C10B 0.64807 -0.08934 0.08631 0.23(2) Uani ? . 0.5 C
C11B 0.58039 -0.01617 0.01331 0.27(2) Uani ? . 0.5 C
C9C 0.58863 -0.08511 0.05726 0.222(18) Uani ? . 0.5 C
C10C 0.63202 0.04489 0.00072 0.192(17) Uani ? . 0.5 C
C11C 0.70256 -0.02489 0.07302 0.29(2) Uani ? . 0.5 C
C12B 0.5307(2) 0.3902(3) 0.17627(19) 0.061(3) Uani ? . 1 C
C13B 0.5855(3) 0.4613(3) 0.18670(19) 0.070(3) Uani ? . 1 C
C14B 0.6146(4) 0.6295(4) 0.1788(3) 0.110(5) Uani ? . 1 C
C15B 0.6587(3) 0.6303(4) 0.1343(2) 0.082(4) Uani ? . 1 C
C16B 0.7228(3) 0.6233(5) 0.1290(3) 0.102(4) Uani ? . 1 C
C17B 0.7340(3) 0.6349(5) 0.0755(3) 0.097(5) Uani ? . 1 C
C18B 0.6768(3) 0.6448(4) 0.0509(2) 0.084(4) Uani ? . 1 C
C19B 0.6533(4) 0.6553(6) -0.0040(3) 0.126(6) Uani ? . 1 C
O1B 0.54407(13) 0.2944(2) 0.19532(10) 0.0467(16) Uani ? . 1 O
O2B 0.6396(2) 0.4431(3) 0.20140(19) 0.122(3) Uani ? . 1 O
O3B 0.5645(2) 0.5510(3) 0.17485(15) 0.092(3) Uani ? . 1 O
O4B 0.62795(18) 0.6442(3) 0.08661(14) 0.082(2) Uani ? . 1 O
H3A 0.430 0.031 0.125 0.0540 Uiso ? . 1 H
H5A 0.335 0.024 0.258 0.0556 Uiso ? . 1 H
H7AA 0.446 0.289 0.119 0.0522 Uiso ? . 1 H
H7AB 0.434 0.203 0.080 0.0522 Uiso ? . 1 H
H9AC 0.434 -0.215 0.171 0.1917 Uiso ? . 1 H
H9AA 0.453 -0.120 0.143 0.1917 Uiso ? . 1 H
H9AB 0.470 -0.131 0.202 0.1917 Uiso ? . 1 H
H10AC 0.320 -0.196 0.139 0.1674 Uiso ? . 1 H
H10AA 0.282 -0.100 0.150 0.1674 Uiso ? . 1 H
H10AB 0.337 -0.100 0.110 0.1674 Uiso ? . 1 H
H11AC 0.349 -0.219 0.228 0.1676 Uiso ? . 1 H
H11AA 0.382 -0.137 0.262 0.1676 Uiso ? . 1 H
H11AB 0.309 -0.126 0.241 0.1676 Uiso ? . 1 H
H12AA 0.311 0.327 0.143 0.0668 Uiso ? . 1 H
H12AB 0.291 0.345 0.200 0.0668 Uiso ? . 1 H
H14AA 0.434 0.607 0.152 0.1043 Uiso ? . 1 H
H14AB 0.360 0.627 0.139 0.1043 Uiso ? . 1 H
H16A 0.506 0.612 0.065 0.1574 Uiso ? . 1 H
H17A 0.472 0.641 -0.028 0.1756 Uiso ? . 1 H
H19AA 0.338 0.707 -0.066 0.1713 Uiso ? . 1 H
H19AB 0.339 0.594 -0.076 0.1713 Uiso ? . 1 H
H19AC 0.290 0.639 -0.039 0.1713 Uiso ? . 1 H
H3B 0.690 0.087 0.141 0.0639 Uiso ? . 1 H
H5B 0.519 0.101 0.058 0.0632 Uiso ? . 1 H
H7BA 0.666 0.282 0.222 0.0556 Uiso ? . 1 H
H7BB 0.712 0.194 0.213 0.0556 Uiso ? . 1 H
H9BA 0.685 0.099 0.012 0.1600 Uiso ? . 0.5 H
H9BB 0.728 0.053 0.058 0.1600 Uiso ? . 0.5 H
H9BC 0.710 -0.008 0.008 0.1600 Uiso ? . 0.5 H
H10BA 0.681 -0.077 0.113 0.1600 Uiso ? . 0.5 H
H10BB 0.609 -0.112 0.102 0.1600 Uiso ? . 0.5 H
H10BC 0.663 -0.138 0.063 0.1600 Uiso ? . 0.5 H
H11BA 0.542 -0.039 0.029 0.1600 Uiso ? . 0.5 H
H11BB 0.571 0.042 -0.006 0.1600 Uiso ? . 0.5 H
H11BC 0.596 -0.065 -0.010 0.1600 Uiso ? . 0.5 H
H9CA 0.589 -0.110 0.092 0.1600 Uiso ? . 0.5 H
H9CB 0.545 -0.067 0.047 0.1600 Uiso ? . 0.5 H
H9CC 0.604 -0.134 0.034 0.1600 Uiso ? . 0.5 H
H10CA 0.589 0.063 -0.010 0.1600 Uiso ? . 0.5 H
H10CB 0.660 0.101 0.000 0.1600 Uiso ? . 0.5 H
H10CC 0.647 -0.004 -0.022 0.1600 Uiso ? . 0.5 H
H11CA 0.730 0.031 0.072 0.1600 Uiso ? . 0.5 H
H11CB 0.703 -0.050 0.107 0.1600 Uiso ? . 0.5 H
H11CC 0.718 -0.074 0.050 0.1600 Uiso ? . 0.5 H
H12BA 0.522 0.386 0.140 0.0707 Uiso ? . 1 H
H12BB 0.493 0.414 0.192 0.0707 Uiso ? . 1 H
H14BA 0.593 0.691 0.180 0.1196 Uiso ? . 1 H
H14BB 0.640 0.620 0.210 0.1196 Uiso ? . 1 H
H16B 0.755 0.612 0.156 0.1102 Uiso ? . 1 H
H17B 0.775 0.635 0.060 0.1067 Uiso ? . 1 H
H19BA 0.625 0.602 -0.013 0.1356 Uiso ? . 1 H
H19BB 0.630 0.715 -0.008 0.1356 Uiso ? . 1 H
H19BC 0.689 0.655 -0.026 0.1356 Uiso ? . 1 H

loop_
_atom_type_symbol
_atom_type_scat_dispersion_real
_atom_type_scat_dispersion_imag
_atom_type_scat_source
C 0.002 0.002 'International Tables Vol. IV Table 2.2B'
H 0.000 0.000 'International Tables Vol. IV Table 2.2B'
O 0.008 0.006 'International Tables Vol. IV Table 2.2B'

loop_
_geom_angle_atom_site_label_1
_geom_angle_atom_site_label_2
_geom_angle_atom_site_label_3
_geom_angle_site_symmetry_1
_geom_angle_site_symmetry_3
_geom_angle
_geom_angle_publ_flag
C2A C1A C6A . . 121.4(4) no
C2A C1A O1A . . 118.5(3) no
C6A C1A O1A . . 120.1(3) no
C1A C2A C3A . . 118.7(4) no
C1A C2A C7A . . 122.1(4) no
C3A C2A C7A . . 119.1(4) no
C2A C3A C4A . . 122.1(4) no
C3A C4A C5A . . 117.0(4) no
C3A C4A C8A . . 120.4(4) no
C5A C4A C8A . . 122.5(4) no
C4A C5A C6A . . 123.1(4) no
C1A C6A C5A . . 117.4(4) no
C1A C6A C7B . 5_655 121.9(4) no
C5A C6A C7B . 5_655 120.7(4) no
C2A C7A C6B . . 110.3(3) no
C4A C8A C9A . . 110.7(5) no
C4A C8A C10A . . 109.4(4) no
C4A C8A C11A . . 113.1(5) no
C9A C8A C10A . . 110.6(7) no
C9A C8A C11A . . 106.7(6) no
C10A C8A C11A . . 106.3(6) no
C13A C12A O1A . . 109.0(4) no
C12A C13A O2A . . 123.5(5) no
C12A C13A O3A . . 112.2(4) no
O2A C13A O3A . . 124.3(5) no
C15A C14A O3A . . 110.1(5) no
C14A C15A C16A . . 134.0(6) no
C14A C15A O4A . . 117.6(5) no
C16A C15A O4A . . 108.4(6) no
C15A C16A C17A . . 107.0(6) no
C16A C17A C18A . . 110.0(7) no
C17A C18A C19A . . 135.2(7) no
C17A C18A O4A . . 107.3(6) no
C19A C18A O4A . . 117.5(6) no
C1A O1A C12A . . 112.4(3) no
C13A O3A C14A . . 117.8(4) no
C15A O4A C18A . . 107.3(5) no
C2B C1B C6B . . 121.9(4) no
C2B C1B O1B . . 116.9(3) no
C6B C1B O1B . . 121.0(3) no
C1B C2B C3B . . 118.3(4) no
C1B C2B C7B . . 121.1(4) no
C3B C2B C7B . . 120.5(4) no
C2B C3B C4B . . 122.8(4) no
C3B C4B C5B . . 115.8(4) no
C3B C4B C8B . . 121.7(4) no
C5B C4B C8B . . 122.5(4) no
C4B C5B C6B . . 123.9(4) no
C7A C6B C1B . . 123.0(3) no
C7A C6B C5B . . 119.2(4) no
C1B C6B C5B . . 117.3(4) no
C6A C7B C2B 5_655 . 110.7(3) no
C4B C8B C9B . . 109.5 no
C4B C8B C10B . . 109.5 no
C4B C8B C11B . . 109.5 no
C4B C8B C9C . . 109.5 no
C4B C8B C10C . . 109.5 no
C4B C8B C11C . . 109.5 no
C9B C8B C10B . . 109.5 no
C9B C8B C11B . . 109.5 no
C10B C8B C11B . . 109.5 no
C9C C8B C10C . . 109.5 no
C9C C8B C11C . . 109.5 no
C10C C8B C11C . . 109.5 no
C13B C12B O1B . . 113.9(4) no
C12B C13B O2B . . 127.2(5) no
C12B C13B O3B . . 109.0(4) no
O2B C13B O3B . . 123.8(5) no
C15B C14B O3B . . 113.3(5) no
C14B C15B C16B . . 135.7(6) no
C14B C15B O4B . . 115.0(5) no
C16B C15B O4B . . 109.3(5) no
C15B C16B C17B . . 107.5(5) no
C16B C17B C18B . . 107.4(6) no
C17B C18B C19B . . 135.6(6) no
C17B C18B O4B . . 109.5(5) no
C19B C18B O4B . . 114.9(5) no
C1B O1B C12B . . 116.8(3) no
C13B O3B C14B . . 115.9(5) no
C15B O4B C18B . . 106.3(4) no

loop_
_geom_bond_atom_site_label_1
_geom_bond_atom_site_label_2
_geom_bond_site_symmetry_1
_geom_bond_site_symmetry_2
_geom_bond_distance
_geom_bond_publ_flag
C1A C2A . . 1.379(5) no
C1A C6A . . 1.398(6) no
C1A O1A . . 1.399(5) no
C2A C3A . . 1.377(6) no
C2A C7A . . 1.527(6) no
C3A C4A . . 1.400(6) no
C4A C5A . . 1.375(6) no
C4A C8A . . 1.524(6) no
C5A C6A . . 1.390(6) no
C6A C7B . 5_655 1.511(6) no
C7A C6B . . 1.516(6) no
C8A C9A . . 1.495(9) no
C8A C10A . . 1.515(8) no
C8A C11A . . 1.494(9) no
C12A C13A . . 1.495(7) no
C12A O1A . . 1.422(5) no
C13A O2A . . 1.189(6) no
C13A O3A . . 1.305(6) no
C14A C15A . . 1.450(9) no
C14A O3A . . 1.460(6) no
C15A C16A . . 1.299(10) no
C15A O4A . . 1.373(7) no
C16A C17A . . 1.398(11) no
C17A C18A . . 1.279(11) no
C18A C19A . . 1.463(10) no
C18A O4A . . 1.379(8) no
C1B C2B . . 1.384(6) no
C1B C6B . . 1.390(6) no
C1B O1B . . 1.395(5) no
C2B C3B . . 1.385(6) no
C2B C7B . . 1.518(5) no
C3B C4B . . 1.396(6) no
C4B C5B . . 1.396(6) no
C4B C8B . . 1.502(7) no
C5B C6B . . 1.379(6) no
C8B C9B . . 1.52 no
C8B C10B . . 1.52 no
C8B C11B . . 1.52 no
C8B C9C . . 1.52 no
C8B C10C . . 1.52 no
C8B C11C . . 1.52 no
C12B C13B . . 1.495(7) no
C12B O1B . . 1.417(5) no
C13B O2B . . 1.176(7) no
C13B O3B . . 1.325(6) no
C14B C15B . . 1.489(10) no
C14B O3B . . 1.480(7) no
C15B C16B . . 1.327(9) no
C15B O4B . . 1.362(6) no
C16B C17B . . 1.414(10) no
C17B C18B . . 1.307(8) no
C18B C19B . . 1.474(9) no
C18B O4B . . 1.389(7) no

loop_
_geom_torsion_atom_site_label_1
_geom_torsion_atom_site_label_2
_geom_torsion_atom_site_label_3
_geom_torsion_atom_site_label_4
_geom_torsion_site_symmetry_3
_geom_torsion_site_symmetry_4
_geom_torsion
_geom_torsion_publ_flag
O1A C1A C2A C3A . . -177.2(5) no
O1A C1A C2A C7A . . 6.1(2) no
C6A C1A C2A C3A . . 4.4(2) no
C6A C1A C2A C7A . . -172.3(5) no
C2A C1A O1A C12A . . 99.5(4) no
C6A C1A O1A C12A . . -82.1(4) no
C2A C1A C6A C5A . . -4.7(2) no
C2A C1A C6A C7B . 5_655 172.4(5) no
O1A C1A C6A C5A . . 176.9(5) no
O1A C1A C6A C7B . 5_655 -6.1(2) no
C1A C2A C3A C4A . . -0.5(2) no
C7A C2A C3A C4A . . 176.3(5) no
C1A C2A C7A C6B . . 113.7(4) no
C3A C2A C7A C6B . . -63.0(3) no
C2A C3A C4A C5A . . -2.8(3) no
C2A C3A C4A C8A . . 176.5(6) no
C3A C4A C5A C6A . . 2.5(2) no
C8A C4A C5A C6A . . -176.8(6) no
C3A C4A C8A C9A . . 49.2(5) no
C3A C4A C8A C10A . . -72.9(5) no
C3A C4A C8A C11A . . 168.9(7) no
C5A C4A C8A C9A . . -131.5(7) no
C5A C4A C8A C10A . . 106.4(6) no
C5A C4A C8A C11A . . -11.8(4) no
C4A C5A C6A C1A . . 1.1(2) no
C4A C5A C6A C7B . 5_655 -175.9(5) no
C2A C7A C6B C1B . . -73.2(4) no
C2A C7A C6B C5B . . 98.2(4) no
O1A C12A C13A O2A . . -129.6(6) no
O1A C12A C13A O3A . . 53.6(3) no
C13A C12A O1A C1A . . -169.8(5) no
C12A C13A O3A C14A . . -178.3(6) no
O2A C13A O3A C14A . . 5.0(4) no
O3A C14A C15A C16A . . -101.7(8) no
O3A C14A C15A O4A . . 82.1(6) no
C15A C14A O3A C13A . . -136.0(7) no
C14A C15A C16A C17A . . -177.7(11) no
O4A C15A C16A C17A . . -1.2(5) no
C14A C15A O4A C18A . . 178.1(8) no
C16A C15A O4A C18A . . 1.0(6) no
C15A C16A C17A C18A . . 1.0(5) no
C16A C17A C18A C19A . . -179.5(13) no
C16A C17A C18A O4A . . -0.4(4) no
C17A C18A O4A C15A . . -0.4(6) no
C19A C18A O4A C15A . . 178.9(9) no
C6B C1B C2B C3B . . 3.4(3) no
C6B C1B C2B C7B . . -172.0(5) no
O1B C1B C2B C3B . . 177.7(5) no
O1B C1B C2B C7B . . 2.2(2) no
C2B C1B C6B C7A . . 167.4(5) no
C2B C1B C6B C5B . . -4.1(3) no
O1B C1B C6B C7A . . -6.6(2) no
O1B C1B C6B C5B . . -178.1(5) no
C2B C1B O1B C12B . . 118.4(4) no
C6B C1B O1B C12B . . -67.3(4) no
C1B C2B C3B C4B . . -0.4(3) no
C7B C2B C3B C4B . . 175.1(6) no
C1B C2B C7B C6A . 5_655 76.2(4) no
C3B C2B C7B C6A . 5_655 -99.2(4) no
C2B C3B C4B C5B . . -1.8(3) no
C2B C3B C4B C8B . . 179.9(6) no
C3B C4B C5B C6B . . 1.0(3) no
C8B C4B C5B C6B . . 179.3(6) no
C3B C4B C8B C11B . . 180.0(4) no
C3B C4B C8B C9B . . -60.0(3) no
C3B C4B C8B C10B . . 60.0(3) no
C3B C4B C8B C9C . . 118.2(4) no
C3B C4B C8B C10C . . -121.8(4) no
C3B C4B C8B C11C . . -1.8(2) no
C5B C4B C8B C11B . . 1.8(2) no
C5B C4B C8B C9B . . 121.8(4) no
C5B C4B C8B C10B . . -118.2(4) no
C5B C4B C8B C9C . . -60.0(3) no
C5B C4B C8B C10C . . 60.0(3) no
C5B C4B C8B C11C . . 180.0(4) no
C4B C5B C6B C7A . . -170.0(6) no
C4B C5B C6B C1B . . 1.8(3) no
C2B C7B C6A C1A 5_655 5_655 -113.2(4) no
C2B C7B C6A C5A 5_655 5_655 63.8(3) no
O1B C12B C13B O2B . . 11.9(3) no
O1B C12B C13B O3B . . -170.4(7) no
C13B C12B O1B C1B . . -98.5(5) no
C12B C13B O3B C14B . . -175.1(7) no
O2B C13B O3B C14B . . 2.7(4) no
O3B C14B C15B C16B . . -122.0(8) no
O3B C14B C15B O4B . . 60.2(5) no
C15B C14B O3B C13B . . 76.7(6) no
C14B C15B C16B C17B . . -176.8(9) no
O4B C15B C16B C17B . . 1.0(4) no
C14B C15B O4B C18B . . 178.7(8) no
C16B C15B O4B C18B . . 0.4(4) no
C15B C16B C17B C18B . . -2.1(4) no
C16B C17B C18B C19B . . -177.0(9) no
C16B C17B C18B O4B . . 2.4(4) no
C17B C18B O4B C15B . . -1.8(4) no
C19B C18B O4B C15B . . 177.7(8) no
